data_2222697
loop_
_publ_author_name
'Jantscher, Florian'
'Kirchner, Karl'
'Mereiter, Kurt'

_publ_section_title
Chlorido(chlorodiphenylphosphine-\k<i>P</i>)(diphenylpiperidinophosphine-\k<i>P</i>)(\h^5^-pentamethylcyclopentadienyl)ruthenium(II)
_journal_coeditor_code GK2223
_journal_issue 8
_journal_name_full 'Acta Crystallographica Section E'
_journal_page_first m941
_journal_paper_doi 10.1107/S1600536809027676
_journal_volume 65
_journal_year 2009
_chemical_formula_iupac '[Ru (C10 H15) Cl (C12 H10 Cl P) (C17 H20 N P)]'
_chemical_formula_moiety 'C39 H45 Cl2 N P2 Ru'
_chemical_formula_sum 'C39 H45 Cl2 N P2 Ru'
_chemical_formula_weight 761.67
_chemical_name_common '[Ru(Cp*)(\k^1^P-Ph~2~PCl)(\k^1^P-Ph~2~PNC~5~H~10~)Cl]'
_chemical_name_systematic
;
Chlorido(chlorodiphenylphosphine-\k<i>P</i>)(diphenylpiperidinophosphine-
\k<i>P</i>)(\h^5^-pentamethylcyclopentadienyl)ruthenium(II)
;
_space_group_IT_number 14
_symmetry_cell_setting monoclinic
_symmetry_space_group_name_Hall '-P 2ybc'
_symmetry_space_group_name_H-M 'P 1 21/c 1'
_atom_sites_solution_hydrogens geom
_atom_sites_solution_primary direct
_atom_sites_solution_secondary difmap
_audit_creation_method SHELXL-97
_cell_angle_alpha 90.00
_cell_angle_beta 98.8810(10)
_cell_angle_gamma 90.00
_cell_formula_units_Z 4
_cell_length_a 17.5427(12)
_cell_length_b 9.1014(6)
_cell_length_c 22.3459(15)
_cell_measurement_reflns_used 8233
_cell_measurement_temperature 173(2)
_cell_measurement_theta_max 29.98
_cell_measurement_theta_min 2.34
_cell_volume 3525.0(4)
_computing_cell_refinement 'SAINT (Bruker, 2003)'
_computing_data_collection 'SMART (Bruker, 2003)'
_computing_data_reduction 'SAINT, SADABS and XPREP (Bruker, 2003)'
_computing_molecular_graphics 'SHELXTL (Sheldrick, 2008)'
_computing_publication_material 'SHELXTL (Sheldrick, 2008)'
_computing_structure_refinement 'SHELXL97 (Sheldrick, 2008)'
_computing_structure_solution 'SHELXS97 (Sheldrick, 2008)'
_diffrn_ambient_temperature 173(2)
_diffrn_measured_fraction_theta_full 0.990
_diffrn_measured_fraction_theta_max 0.990
_diffrn_measurement_device_type 'Bruker SMART APEX CCD'
_diffrn_measurement_method \w
_diffrn_radiation_monochromator graphite
_diffrn_radiation_source 'fine-focus sealed tube'
_diffrn_radiation_type MoK\a
_diffrn_radiation_wavelength 0.71073
_diffrn_reflns_av_R_equivalents 0.0248
_diffrn_reflns_av_sigmaI/netI 0.0293
_diffrn_reflns_limit_h_max 20
_diffrn_reflns_limit_h_min -24
_diffrn_reflns_limit_k_max 11
_diffrn_reflns_limit_k_min -12
_diffrn_reflns_limit_l_max 31
_diffrn_reflns_limit_l_min -30
_diffrn_reflns_number 26236
_diffrn_reflns_theta_full 29.99
_diffrn_reflns_theta_max 29.99
_diffrn_reflns_theta_min 2.35
_diffrn_standards_decay_% 0
_exptl_absorpt_coefficient_mu 0.716
_exptl_absorpt_correction_T_max 0.76
_exptl_absorpt_correction_T_min 0.61
_exptl_absorpt_correction_type multi-scan
_exptl_absorpt_process_details '(SADABS; Bruker, 2003)'
_exptl_crystal_colour orange
_exptl_crystal_density_diffrn 1.435
_exptl_crystal_density_method 'not measured'
_exptl_crystal_description block
_exptl_crystal_F_000 1576
_exptl_crystal_size_max 0.58
_exptl_crystal_size_mid 0.45
_exptl_crystal_size_min 0.39
_refine_diff_density_max 1.102
_refine_diff_density_min -0.973
_refine_ls_extinction_method none
_refine_ls_goodness_of_fit_ref 1.032
_refine_ls_hydrogen_treatment constr
_refine_ls_matrix_type full
_refine_ls_number_parameters 411
_refine_ls_number_reflns 10162
_refine_ls_number_restraints 0
_refine_ls_restrained_S_all 1.032
_refine_ls_R_factor_all 0.0420
_refine_ls_R_factor_gt 0.0329
_refine_ls_shift/su_max 0.001
_refine_ls_shift/su_mean 0.000
_refine_ls_structure_factor_coef Fsqd
_refine_ls_weighting_details 'calc w=1/[\s^2^(Fo^2^)+(0.0326P)^2^+2.7631P] where P=(Fo^2^+2Fc^2^)/3'
_refine_ls_weighting_scheme calc
_refine_ls_wR_factor_gt 0.0771
_refine_ls_wR_factor_ref 0.0832
_reflns_number_gt 8628
_reflns_number_total 10162
_reflns_threshold_expression I>2\s(I)
_cod_data_source_file gk2223.cif
_cod_data_source_block I
_cod_original_sg_symbol_H-M 'P 21/c'
_cod_database_code 2222697
_cod_database_fobs_code 2222697

loop_
_symmetry_equiv_pos_as_xyz
'x, y, z'
'-x, y+1/2, -z+1/2'
'-x, -y, -z'
'x, -y-1/2, z-1/2'

loop_
_atom_site_type_symbol
_atom_site_label
_atom_site_fract_x
_atom_site_fract_y
_atom_site_fract_z
_atom_site_U_iso_or_equiv
_atom_site_adp_type
_atom_site_calc_flag
_atom_site_refinement_flags
_atom_site_occupancy
_atom_site_disorder_assembly
_atom_site_disorder_group
Ru Ru 0.319239(8) 0.284822(17) 0.404551(6) 0.02488(4) Uani d . 1 . .
Cl Cl1 0.35958(3) 0.03019(6) 0.39015(2) 0.03404(10) Uani d . 1 . .
Cl Cl2 0.22523(4) 0.50673(8) 0.27604(3) 0.05243(16) Uani d . 1 . .
P P1 0.19442(3) 0.22618(5) 0.41995(2) 0.02501(9) Uani d . 1 . .
P P2 0.29029(3) 0.31711(6) 0.30332(2) 0.03087(11) Uani d . 1 . .
N N1 0.18748(9) 0.12798(18) 0.48395(7) 0.0268(3) Uani d . 1 . .
C C1 0.40816(12) 0.2978(2) 0.48857(9) 0.0345(4) Uani d . 1 . .
C C2 0.34730(11) 0.3924(2) 0.49720(9) 0.0323(4) Uani d . 1 . .
C C3 0.33811(12) 0.5006(2) 0.44971(10) 0.0355(4) Uani d . 1 . .
C C4 0.39950(13) 0.4777(3) 0.41486(10) 0.0388(5) Uani d . 1 . .
C C5 0.44181(11) 0.3528(3) 0.43769(10) 0.0372(4) Uani d . 1 . .
C C6 0.43962(14) 0.1718(3) 0.52760(11) 0.0486(6) Uani d . 1 . .
H H6A 0.4953 0.1848 0.5399 0.073 Uiso calc R 1 . .
H H6B 0.4300 0.0799 0.5048 0.073 Uiso calc R 1 . .
H H6C 0.4143 0.1681 0.5637 0.073 Uiso calc R 1 . .
C C7 0.30928(13) 0.3945(3) 0.55296(10) 0.0412(5) Uani d . 1 . .
H H7A 0.3482 0.4133 0.5886 0.062 Uiso calc R 1 . .
H H7B 0.2847 0.2993 0.5575 0.062 Uiso calc R 1 . .
H H7C 0.2701 0.4722 0.5492 0.062 Uiso calc R 1 . .
C C8 0.28894(15) 0.6353(3) 0.44579(13) 0.0481(6) Uani d . 1 . .
H H8A 0.3204 0.7195 0.4620 0.072 Uiso calc R 1 . .
H H8B 0.2469 0.6208 0.4695 0.072 Uiso calc R 1 . .
H H8C 0.2672 0.6539 0.4034 0.072 Uiso calc R 1 . .
C C9 0.42049(18) 0.5852(3) 0.36886(12) 0.0565(7) Uani d . 1 . .
H H9A 0.4466 0.6702 0.3898 0.085 Uiso calc R 1 . .
H H9B 0.3735 0.6179 0.3427 0.085 Uiso calc R 1 . .
H H9C 0.4550 0.5375 0.3442 0.085 Uiso calc R 1 . .
C C10 0.51677(13) 0.2956(4) 0.42237(13) 0.0552(7) Uani d . 1 . .
H H10A 0.5587 0.3198 0.4552 0.083 Uiso calc R 1 . .
H H10B 0.5270 0.3410 0.3846 0.083 Uiso calc R 1 . .
H H10C 0.5135 0.1887 0.4173 0.083 Uiso calc R 1 . .
C C11 0.12841(11) 0.1238(2) 0.36245(8) 0.0307(4) Uani d . 1 . .
C C12 0.15773(12) -0.0043(2) 0.34017(9) 0.0346(4) Uani d . 1 . .
H H12 0.2105 -0.0293 0.3520 0.041 Uiso calc R 1 . .
C C13 0.10999(14) -0.0957(3) 0.30068(10) 0.0430(5) Uani d . 1 . .
H H13 0.1305 -0.1823 0.2855 0.052 Uiso calc R 1 . .
C C14 0.03307(15) -0.0612(3) 0.28344(11) 0.0491(6) Uani d . 1 . .
H H14 0.0009 -0.1233 0.2562 0.059 Uiso calc R 1 . .
C C15 0.00306(14) 0.0643(3) 0.30598(11) 0.0486(6) Uani d . 1 . .
H H15 -0.0500 0.0878 0.2945 0.058 Uiso calc R 1 . .
C C16 0.05041(12) 0.1562(3) 0.34542(10) 0.0400(5) Uani d . 1 . .
H H16 0.0293 0.2418 0.3609 0.048 Uiso calc R 1 . .
C C17 0.13699(10) 0.3886(2) 0.43291(9) 0.0309(4) Uani d . 1 . .
C C18 0.12363(11) 0.4305(2) 0.49036(11) 0.0365(4) Uani d . 1 . .
H H18 0.1408 0.3696 0.5243 0.044 Uiso calc R 1 . .
C C19 0.08509(13) 0.5620(3) 0.49828(13) 0.0479(6) Uani d . 1 . .
H H19 0.0764 0.5900 0.5376 0.057 Uiso calc R 1 . .
C C20 0.05979(14) 0.6505(3) 0.44984(16) 0.0576(7) Uani d . 1 . .
H H20 0.0343 0.7403 0.4556 0.069 Uiso calc R 1 . .
C C21 0.07135(14) 0.6091(3) 0.39243(15) 0.0560(7) Uani d . 1 . .
H H21 0.0530 0.6697 0.3587 0.067 Uiso calc R 1 . .
C C22 0.10972(13) 0.4791(3) 0.38403(12) 0.0437(5) Uani d . 1 . .
H H22 0.1175 0.4516 0.3444 0.052 Uiso calc R 1 . .
C C23 0.24435(13) 0.0107(2) 0.50082(9) 0.0353(4) Uani d . 1 . .
H H23A 0.2957 0.0434 0.4929 0.042 Uiso calc R 1 . .
H H23B 0.2295 -0.0776 0.4759 0.042 Uiso calc R 1 . .
C C24 0.24849(14) -0.0274(3) 0.56766(10) 0.0423(5) Uani d . 1 . .
H H24A 0.2678 0.0588 0.5925 0.051 Uiso calc R 1 . .
H H24B 0.2854 -0.1090 0.5780 0.051 Uiso calc R 1 . .
C C25 0.16975(15) -0.0720(3) 0.58253(10) 0.0454(5) Uani d . 1 . .
H H25A 0.1540 -0.1671 0.5629 0.055 Uiso calc R 1 . .
H H25B 0.1729 -0.0845 0.6269 0.055 Uiso calc R 1 . .
C C26 0.11003(13) 0.0447(3) 0.56040(10) 0.0424(5) Uani d . 1 . .
H H26A 0.1214 0.1352 0.5847 0.051 Uiso calc R 1 . .
H H26B 0.0582 0.0095 0.5661 0.051 Uiso calc R 1 . .
C C27 0.11023(11) 0.0792(2) 0.49367(9) 0.0342(4) Uani d . 1 . .
H H27A 0.0952 -0.0095 0.4690 0.041 Uiso calc R 1 . .
H H27B 0.0721 0.1574 0.4805 0.041 Uiso calc R 1 . .
C C28 0.24045(12) 0.1834(3) 0.24860(9) 0.0390(5) Uani d . 1 . .
C C29 0.28044(15) 0.0544(3) 0.24101(11) 0.0486(6) Uani d . 1 . .
H H29 0.3299 0.0391 0.2642 0.058 Uiso calc R 1 . .
C C30 0.24893(19) -0.0529(4) 0.19986(13) 0.0633(8) Uani d . 1 . .
H H30 0.2767 -0.1410 0.1956 0.076 Uiso calc R 1 . .
C C31 0.1786(2) -0.0315(4) 0.16586(13) 0.0688(9) Uani d . 1 . .
H H31 0.1574 -0.1042 0.1376 0.083 Uiso calc R 1 . .
C C32 0.13863(18) 0.0936(4) 0.17229(12) 0.0656(9) Uani d . 1 . .
H H32 0.0895 0.1075 0.1484 0.079 Uiso calc R 1 . .
C C33 0.16873(15) 0.2039(3) 0.21393(11) 0.0517(6) Uani d . 1 . .
H H33 0.1401 0.2909 0.2181 0.062 Uiso calc R 1 . .
C C34 0.37129(12) 0.3511(2) 0.26195(9) 0.0340(4) Uani d . 1 . .
C C35 0.43729(13) 0.2691(3) 0.27841(10) 0.0406(5) Uani d . 1 . .
H H35 0.4403 0.2018 0.3112 0.049 Uiso calc R 1 . .
C C36 0.49969(15) 0.2849(3) 0.24692(12) 0.0476(5) Uani d . 1 . .
H H36 0.5451 0.2283 0.2584 0.057 Uiso calc R 1 . .
C C37 0.49574(15) 0.3824(3) 0.19928(11) 0.0476(6) Uani d . 1 . .
H H37 0.5386 0.3946 0.1785 0.057 Uiso calc R 1 . .
C C38 0.42924(15) 0.4617(3) 0.18205(10) 0.0473(6) Uani d . 1 . .
H H38 0.4262 0.5274 0.1487 0.057 Uiso calc R 1 . .
C C39 0.36657(14) 0.4471(3) 0.21260(9) 0.0414(5) Uani d . 1 . .
H H39 0.3208 0.5020 0.2001 0.050 Uiso calc R 1 . .

loop_
_atom_site_aniso_label
_atom_site_aniso_U_11
_atom_site_aniso_U_22
_atom_site_aniso_U_33
_atom_site_aniso_U_12
_atom_site_aniso_U_13
_atom_site_aniso_U_23
Ru 0.02481(7) 0.02548(8) 0.02439(7) -0.00146(5) 0.00396(5) -0.00187(5)
Cl1 0.0356(2) 0.0312(2) 0.0362(2) 0.00403(18) 0.00831(18) -0.00388(18)
Cl2 0.0585(3) 0.0544(4) 0.0469(3) 0.0194(3) 0.0158(3) 0.0190(3)
P1 0.0252(2) 0.0242(2) 0.0253(2) -0.00082(16) 0.00303(16) 0.00145(17)
P2 0.0303(2) 0.0367(3) 0.0258(2) -0.00082(19) 0.00501(17) 0.00290(19)
N1 0.0287(7) 0.0258(8) 0.0260(7) -0.0005(6) 0.0047(6) 0.0015(6)
C1 0.0316(9) 0.0404(11) 0.0295(9) -0.0002(8) -0.0017(7) -0.0072(8)
C2 0.0314(9) 0.0342(10) 0.0304(9) -0.0053(7) 0.0022(7) -0.0088(8)
C3 0.0364(10) 0.0293(10) 0.0402(10) -0.0059(8) 0.0045(8) -0.0070(8)
C4 0.0398(11) 0.0393(12) 0.0377(10) -0.0159(9) 0.0072(8) -0.0078(9)
C5 0.0280(9) 0.0460(12) 0.0374(10) -0.0074(8) 0.0039(7) -0.0114(9)
C6 0.0464(13) 0.0562(15) 0.0382(11) 0.0100(11) -0.0093(9) -0.0013(11)
C7 0.0425(11) 0.0486(13) 0.0334(10) -0.0063(10) 0.0088(8) -0.0122(9)
C8 0.0512(13) 0.0282(11) 0.0642(15) -0.0027(9) 0.0063(11) -0.0068(10)
C9 0.0725(18) 0.0477(15) 0.0513(14) -0.0288(13) 0.0160(13) -0.0018(12)
C10 0.0295(10) 0.082(2) 0.0551(14) -0.0038(11) 0.0088(10) -0.0193(14)
C11 0.0322(9) 0.0349(10) 0.0242(8) -0.0063(7) 0.0022(7) 0.0045(7)
C12 0.0393(10) 0.0334(10) 0.0304(9) -0.0065(8) 0.0035(7) 0.0017(8)
C13 0.0545(13) 0.0390(12) 0.0350(10) -0.0149(10) 0.0053(9) -0.0035(9)
C14 0.0535(14) 0.0559(16) 0.0351(11) -0.0231(12) -0.0019(10) -0.0003(10)
C15 0.0356(11) 0.0644(17) 0.0415(12) -0.0130(11) -0.0074(9) 0.0077(11)
C16 0.0335(10) 0.0469(13) 0.0380(10) -0.0047(9) 0.0001(8) 0.0036(9)
C17 0.0249(8) 0.0253(9) 0.0429(10) 0.0012(7) 0.0065(7) 0.0039(8)
C18 0.0305(9) 0.0307(10) 0.0481(11) 0.0006(8) 0.0052(8) -0.0040(9)
C19 0.0386(11) 0.0355(12) 0.0700(16) 0.0014(9) 0.0102(11) -0.0131(11)
C20 0.0391(12) 0.0288(12) 0.106(2) 0.0066(9) 0.0150(13) 0.0010(13)
C21 0.0372(12) 0.0409(13) 0.091(2) 0.0074(10) 0.0150(12) 0.0307(14)
C22 0.0352(10) 0.0412(12) 0.0561(13) 0.0039(9) 0.0113(9) 0.0173(10)
C23 0.0408(10) 0.0319(10) 0.0337(9) 0.0073(8) 0.0079(8) 0.0052(8)
C24 0.0481(12) 0.0440(13) 0.0336(10) 0.0051(10) 0.0023(9) 0.0113(9)
C25 0.0590(14) 0.0430(13) 0.0344(10) -0.0071(11) 0.0076(10) 0.0104(9)
C26 0.0444(12) 0.0479(13) 0.0372(11) -0.0064(10) 0.0134(9) 0.0075(10)
C27 0.0329(9) 0.0354(11) 0.0346(9) -0.0050(8) 0.0067(7) 0.0047(8)
C28 0.0355(10) 0.0565(14) 0.0246(9) -0.0111(9) 0.0031(7) 0.0030(9)
C29 0.0499(13) 0.0570(16) 0.0392(11) -0.0112(11) 0.0078(10) -0.0129(11)
C30 0.0765(19) 0.068(2) 0.0471(14) -0.0179(16) 0.0154(13) -0.0225(14)
C31 0.083(2) 0.080(2) 0.0416(14) -0.0289(19) 0.0032(14) -0.0154(15)
C32 0.0586(16) 0.094(3) 0.0387(13) -0.0312(17) -0.0110(11) 0.0103(14)
C33 0.0443(13) 0.0681(18) 0.0399(12) -0.0131(12) -0.0024(10) 0.0119(12)
C34 0.0383(10) 0.0373(11) 0.0275(9) -0.0066(8) 0.0083(7) -0.0019(8)
C35 0.0414(11) 0.0438(12) 0.0393(11) -0.0010(9) 0.0148(9) 0.0013(9)
C36 0.0448(12) 0.0498(14) 0.0529(13) -0.0012(10) 0.0223(10) 0.0002(11)
C37 0.0573(14) 0.0478(14) 0.0438(12) -0.0160(11) 0.0269(11) -0.0087(10)
C38 0.0600(15) 0.0535(15) 0.0311(10) -0.0140(12) 0.0157(10) -0.0004(10)
C39 0.0492(12) 0.0479(13) 0.0270(9) -0.0081(10) 0.0054(8) 0.0027(9)

loop_
_atom_type_symbol
_atom_type_description
_atom_type_scat_dispersion_real
_atom_type_scat_dispersion_imag
_atom_type_scat_source
C C 0.0033 0.0016 'International Tables Vol C Tables 4.2.6.8 and 6.1.1.4'
H H 0.0000 0.0000 'International Tables Vol C Tables 4.2.6.8 and 6.1.1.4'
N N 0.0061 0.0033 'International Tables Vol C Tables 4.2.6.8 and 6.1.1.4'
P P 0.1023 0.0942 'International Tables Vol C Tables 4.2.6.8 and 6.1.1.4'
Cl Cl 0.1484 0.1585 'International Tables Vol C Tables 4.2.6.8 and 6.1.1.4'
Ru Ru -1.2594 0.8363 'International Tables Vol C Tables 4.2.6.8 and 6.1.1.4'

loop_
_geom_angle_atom_site_label_1
_geom_angle_atom_site_label_2
_geom_angle_atom_site_label_3
_geom_angle_site_symmetry_1
_geom_angle_site_symmetry_3
_geom_angle
_geom_angle_publ_flag
P1 Ru P2 . . 96.11(2) ?
P1 Ru Cl1 . . 95.71(2) ?
P2 Ru Cl1 . . 90.94(2) ?
N1 P1 C11 . . 101.58(8) ?
N1 P1 C17 . . 100.22(8) ?
C11 P1 C17 . . 102.46(9) ?
Cl2 P2 C28 . . 99.68(8) ?
Cl2 P2 C34 . . 98.23(8) ?
C28 P2 C34 . . 95.83(9) ?
C3 Ru C4 . . 37.71(8) ?
C3 Ru C5 . . 62.42(8) ?
C4 Ru C5 . . 36.58(9) ?
C3 Ru C1 . . 62.41(8) ?
C4 Ru C1 . . 61.93(8) ?
C5 Ru C1 . . 37.56(8) ?
C3 Ru P2 . . 109.66(6) ?
C4 Ru P2 . . 92.38(6) ?
C5 Ru P2 . . 110.44(6) ?
C1 Ru P2 . . 147.97(6) ?
C3 Ru C2 . . 37.39(8) ?
C4 Ru C2 . . 61.63(8) ?
C5 Ru C2 . . 61.35(7) ?
C1 Ru C2 . . 36.24(7) ?
P2 Ru C2 . . 147.03(6) ?
C3 Ru P1 . . 102.36(6) ?
C4 Ru P1 . . 138.97(6) ?
C5 Ru P1 . . 152.42(5) ?
C1 Ru P1 . . 115.77(6) ?
C2 Ru P1 . . 92.32(5) ?
C3 Ru Cl1 . . 150.65(6) ?
C4 Ru Cl1 . . 124.27(6) ?
C5 Ru Cl1 . . 91.30(6) ?
C1 Ru Cl1 . . 88.98(6) ?
C2 Ru Cl1 . . 119.91(6) ?
N1 P1 Ru . . 115.71(6) ?
C17 P1 Ru . . 112.94(6) ?
C11 P1 Ru . . 121.08(6) ?
C34 P2 Ru . . 116.99(7) ?
C28 P2 Ru . . 125.98(7) ?
Cl2 P2 Ru . . 115.10(3) ?
C2 C1 C5 . . 107.78(19) ?
C2 C1 C6 . . 127.5(2) ?
C5 C1 C6 . . 124.4(2) ?
C2 C1 Ru . . 72.77(11) ?
C5 C1 Ru . . 71.18(11) ?
C6 C1 Ru . . 126.36(16) ?
C1 C2 C3 . . 108.58(18) ?
C1 C2 C7 . . 124.4(2) ?
C3 C2 C7 . . 126.2(2) ?
C1 C2 Ru . . 70.99(11) ?
C3 C2 Ru . . 68.85(11) ?
C7 C2 Ru . . 134.38(14) ?
C4 C3 C2 . . 107.00(19) ?
C4 C3 C8 . . 124.1(2) ?
C2 C3 C8 . . 127.1(2) ?
C4 C3 Ru . . 72.30(12) ?
C2 C3 Ru . . 73.76(11) ?
C8 C3 Ru . . 131.17(16) ?
C5 C4 C3 . . 108.50(19) ?
C5 C4 C9 . . 126.9(2) ?
C3 C4 C9 . . 123.9(2) ?
C5 C4 Ru . . 72.12(12) ?
C3 C4 Ru . . 69.99(11) ?
C9 C4 Ru . . 130.94(16) ?
C4 C5 C1 . . 107.90(18) ?
C4 C5 C10 . . 128.9(2) ?
C1 C5 C10 . . 122.4(2) ?
C4 C5 Ru . . 71.31(11) ?
C1 C5 Ru . . 71.26(11) ?
C10 C5 Ru . . 130.95(16) ?
C1 C6 H6A . . 109.5 ?
C1 C6 H6B . . 109.5 ?
H6A C6 H6B . . 109.5 ?
C1 C6 H6C . . 109.5 ?
H6A C6 H6C . . 109.5 ?
H6B C6 H6C . . 109.5 ?
C2 C7 H7A . . 109.5 ?
C2 C7 H7B . . 109.5 ?
H7A C7 H7B . . 109.5 ?
C2 C7 H7C . . 109.5 ?
H7A C7 H7C . . 109.5 ?
H7B C7 H7C . . 109.5 ?
C3 C8 H8A . . 109.5 ?
C3 C8 H8B . . 109.5 ?
H8A C8 H8B . . 109.5 ?
C3 C8 H8C . . 109.5 ?
H8A C8 H8C . . 109.5 ?
H8B C8 H8C . . 109.5 ?
C4 C9 H9A . . 109.5 ?
C4 C9 H9B . . 109.5 ?
H9A C9 H9B . . 109.5 ?
C4 C9 H9C . . 109.5 ?
H9A C9 H9C . . 109.5 ?
H9B C9 H9C . . 109.5 ?
C5 C10 H10A . . 109.5 ?
C5 C10 H10B . . 109.5 ?
H10A C10 H10B . . 109.5 ?
C5 C10 H10C . . 109.5 ?
H10A C10 H10C . . 109.5 ?
H10B C10 H10C . . 109.5 ?
C16 C11 C12 . . 118.64(19) ?
C16 C11 P1 . . 124.58(17) ?
C12 C11 P1 . . 116.36(15) ?
C13 C12 C11 . . 120.3(2) ?
C13 C12 H12 . . 119.8 ?
C11 C12 H12 . . 119.8 ?
C14 C13 C12 . . 120.4(2) ?
C14 C13 H13 . . 119.8 ?
C12 C13 H13 . . 119.8 ?
C13 C14 C15 . . 119.7(2) ?
C13 C14 H14 . . 120.1 ?
C15 C14 H14 . . 120.1 ?
C14 C15 C16 . . 120.1(2) ?
C14 C15 H15 . . 119.9 ?
C16 C15 H15 . . 119.9 ?
C15 C16 C11 . . 120.7(2) ?
C15 C16 H16 . . 119.7 ?
C11 C16 H16 . . 119.7 ?
C22 C17 C18 . . 118.3(2) ?
C22 C17 P1 . . 118.87(17) ?
C18 C17 P1 . . 122.69(16) ?
C17 C18 C19 . . 120.3(2) ?
C17 C18 H18 . . 119.9 ?
C19 C18 H18 . . 119.9 ?
C20 C19 C18 . . 120.5(3) ?
C20 C19 H19 . . 119.7 ?
C18 C19 H19 . . 119.7 ?
C19 C20 C21 . . 119.9(2) ?
C19 C20 H20 . . 120.1 ?
C21 C20 H20 . . 120.1 ?
C20 C21 C22 . . 120.1(2) ?
C20 C21 H21 . . 119.9 ?
C22 C21 H21 . . 119.9 ?
C21 C22 C17 . . 120.9(2) ?
C21 C22 H22 . . 119.6 ?
C17 C22 H22 . . 119.6 ?
N1 C23 C24 . . 110.12(17) ?
N1 C23 H23A . . 109.6 ?
C24 C23 H23A . . 109.6 ?
N1 C23 H23B . . 109.6 ?
C24 C23 H23B . . 109.6 ?
H23A C23 H23B . . 108.1 ?
C23 C24 C25 . . 111.50(19) ?
C23 C24 H24A . . 109.3 ?
C25 C24 H24A . . 109.3 ?
C23 C24 H24B . . 109.3 ?
C25 C24 H24B . . 109.3 ?
H24A C24 H24B . . 108.0 ?
C26 C25 C24 . . 110.18(19) ?
C26 C25 H25A . . 109.6 ?
C24 C25 H25A . . 109.6 ?
C26 C25 H25B . . 109.6 ?
C24 C25 H25B . . 109.6 ?
H25A C25 H25B . . 108.1 ?
C25 C26 C27 . . 110.92(19) ?
C25 C26 H26A . . 109.5 ?
C27 C26 H26A . . 109.5 ?
C25 C26 H26B . . 109.5 ?
C27 C26 H26B . . 109.5 ?
H26A C26 H26B . . 108.0 ?
N1 C27 C26 . . 110.32(17) ?
N1 C27 H27A . . 109.6 ?
C26 C27 H27A . . 109.6 ?
N1 C27 H27B . . 109.6 ?
C26 C27 H27B . . 109.6 ?
H27A C27 H27B . . 108.1 ?
C33 C28 C29 . . 118.5(2) ?
C33 C28 P2 . . 125.3(2) ?
C29 C28 P2 . . 116.14(17) ?
C28 C29 C30 . . 121.0(3) ?
C28 C29 H29 . . 119.5 ?
C30 C29 H29 . . 119.5 ?
C31 C30 C29 . . 120.1(3) ?
C31 C30 H30 . . 120.0 ?
C29 C30 H30 . . 120.0 ?
C32 C31 C30 . . 120.0(3) ?
C32 C31 H31 . . 120.0 ?
C30 C31 H31 . . 120.0 ?
C31 C32 C33 . . 121.2(3) ?
C31 C32 H32 . . 119.4 ?
C33 C32 H32 . . 119.4 ?
C28 C33 C32 . . 119.2(3) ?
C28 C33 H33 . . 120.4 ?
C32 C33 H33 . . 120.4 ?
C35 C34 C39 . . 119.6(2) ?
C35 C34 P2 . . 117.25(16) ?
C39 C34 P2 . . 123.04(17) ?
C34 C35 C36 . . 120.1(2) ?
C34 C35 H35 . . 120.0 ?
C36 C35 H35 . . 120.0 ?
C37 C36 C35 . . 120.3(2) ?
C37 C36 H36 . . 119.8 ?
C35 C36 H36 . . 119.8 ?
C38 C37 C36 . . 119.5(2) ?
C38 C37 H37 . . 120.2 ?
C36 C37 H37 . . 120.2 ?
C37 C38 C39 . . 121.0(2) ?
C37 C38 H38 . . 119.5 ?
C39 C38 H38 . . 119.5 ?
C38 C39 C34 . . 119.5(2) ?
C38 C39 H39 . . 120.3 ?
C34 C39 H39 . . 120.3 ?

loop_
_geom_bond_atom_site_label_1
_geom_bond_atom_site_label_2
_geom_bond_site_symmetry_2
_geom_bond_distance
_geom_bond_publ_flag
Ru C1 . 2.251(2) y
Ru C2 . 2.274(2) y
Ru C3 . 2.209(2) y
Ru C4 . 2.240(2) y
Ru C5 . 2.250(2) y
Ru P1 . 2.3303(5) y
Ru P2 . 2.2598(5) y
Ru Cl1 . 2.4587(5) y
P1 N1 . 1.7067(16) ?
P1 C11 . 1.844(2) ?
P1 C17 . 1.837(2) ?
P2 Cl2 . 2.1066(8) ?
P2 C28 . 1.846(2) ?
P2 C34 . 1.837(2) ?
N1 C23 . 1.470(2) ?
N1 C27 . 1.474(2) ?
C1 C2 . 1.408(3) ?
C1 C5 . 1.449(3) ?
C1 C6 . 1.494(3) ?
C2 C3 . 1.438(3) ?
C2 C7 . 1.501(3) ?
C3 C4 . 1.438(3) ?
C3 C8 . 1.494(3) ?
C4 C5 . 1.409(3) ?
C4 C9 . 1.506(3) ?
C5 C10 . 1.502(3) ?
C6 H6A . 0.9800 ?
C6 H6B . 0.9800 ?
C6 H6C . 0.9800 ?
C7 H7A . 0.9800 ?
C7 H7B . 0.9800 ?
C7 H7C . 0.9800 ?
C8 H8A . 0.9800 ?
C8 H8B . 0.9800 ?
C8 H8C . 0.9800 ?
C9 H9A . 0.9800 ?
C9 H9B . 0.9800 ?
C9 H9C . 0.9800 ?
C10 H10A . 0.9800 ?
C10 H10B . 0.9800 ?
C10 H10C . 0.9800 ?
C11 C16 . 1.394(3) ?
C11 C12 . 1.397(3) ?
C12 C13 . 1.394(3) ?
C12 H12 . 0.9500 ?
C13 C14 . 1.381(4) ?
C13 H13 . 0.9500 ?
C14 C15 . 1.385(4) ?
C14 H14 . 0.9500 ?
C15 C16 . 1.393(3) ?
C15 H15 . 0.9500 ?
C16 H16 . 0.9500 ?
C17 C22 . 1.393(3) ?
C17 C18 . 1.393(3) ?
C18 C19 . 1.399(3) ?
C18 H18 . 0.9500 ?
C19 C20 . 1.367(4) ?
C19 H19 . 0.9500 ?
C20 C21 . 1.382(4) ?
C20 H20 . 0.9500 ?
C21 C22 . 1.388(4) ?
C21 H21 . 0.9500 ?
C22 H22 . 0.9500 ?
C23 C24 . 1.524(3) ?
C23 H23A . 0.9900 ?
C23 H23B . 0.9900 ?
C24 C25 . 1.525(3) ?
C24 H24A . 0.9900 ?
C24 H24B . 0.9900 ?
C25 C26 . 1.520(4) ?
C25 H25A . 0.9900 ?
C25 H25B . 0.9900 ?
C26 C27 . 1.524(3) ?
C26 H26A . 0.9900 ?
C26 H26B . 0.9900 ?
C27 H27A . 0.9900 ?
C27 H27B . 0.9900 ?
C28 C33 . 1.385(3) ?
C28 C29 . 1.392(4) ?
C29 C30 . 1.396(4) ?
C29 H29 . 0.9500 ?
C30 C31 . 1.359(5) ?
C30 H30 . 0.9500 ?
C31 C32 . 1.357(5) ?
C31 H31 . 0.9500 ?
C32 C33 . 1.414(4) ?
C32 H32 . 0.9500 ?
C33 H33 . 0.9500 ?
C34 C35 . 1.379(3) ?
C34 C39 . 1.400(3) ?
C35 C36 . 1.397(3) ?
C35 H35 . 0.9500 ?
C36 C37 . 1.379(4) ?
C36 H36 . 0.9500 ?
C37 C38 . 1.375(4) ?
C37 H37 . 0.9500 ?
C38 C39 . 1.387(3) ?
C38 H38 . 0.9500 ?
C39 H39 . 0.9500 ?

loop_
_geom_hbond_atom_site_label_D
_geom_hbond_atom_site_label_H
_geom_hbond_atom_site_label_A
_geom_hbond_site_symmetry_A
_geom_hbond_distance_DH
_geom_hbond_distance_HA
_geom_hbond_distance_DA
_geom_hbond_angle_DHA
_geom_hbond_publ_flag
C6 H6B Cl1 . 0.98 2.71 3.426(2) 131 n
C12 H12 Cl1 . 0.95 2.68 3.559(2) 154 n
C18 H18 N1 . 0.95 2.56 2.984(3) 107 n
C22 H22 Cl2 . 0.95 2.66 3.391(2) 135 n
C23 H23A Cl1 . 0.99 2.71 3.432(2) 130 n
C29 H29 Cl1 . 0.95 2.78 3.414(3) 125 n
C33 H33 Cl2 . 0.95 2.68 3.175(3) 113 n
C37 H37 Cl1 2_655 0.95 2.81 3.716(2) 159.3 n
C39 H39 Cl2 . 0.95 2.56 3.088(2) 115 n

loop_
_geom_torsion_atom_site_label_1
_geom_torsion_atom_site_label_2
_geom_torsion_atom_site_label_3
_geom_torsion_atom_site_label_4
_geom_torsion_site_symmetry_1
_geom_torsion_site_symmetry_2
_geom_torsion_site_symmetry_3
_geom_torsion_site_symmetry_4
_geom_torsion
_geom_torsion_publ_flag
C3 Ru P1 N1 . . . . -90.96(9) ?
C4 Ru P1 N1 . . . . -101.90(11) ?
C5 Ru P1 N1 . . . . -38.14(16) ?
C1 Ru P1 N1 . . . . -25.85(9) ?
P2 Ru P1 N1 . . . . 157.33(6) ?
C2 Ru P1 N1 . . . . -54.59(8) ?
Cl1 Ru P1 N1 . . . . 65.77(6) ?
C3 Ru P1 C17 . . . . 23.72(9) ?
C4 Ru P1 C17 . . . . 12.79(12) ?
C5 Ru P1 C17 . . . . 76.55(16) ?
C1 Ru P1 C17 . . . . 88.84(10) ?
P2 Ru P1 C17 . . . . -87.98(7) ?
C2 Ru P1 C17 . . . . 60.10(9) ?
Cl1 Ru P1 C17 . . . . -179.54(7) ?
C3 Ru P1 C11 . . . . 145.64(10) ?
C4 Ru P1 C11 . . . . 134.71(12) ?
C5 Ru P1 C11 . . . . -161.54(16) ?
C1 Ru P1 C11 . . . . -149.24(10) ?
P2 Ru P1 C11 . . . . 33.93(8) ?
C2 Ru P1 C11 . . . . -177.99(10) ?
Cl1 Ru P1 C11 . . . . -57.62(8) ?
C3 Ru P2 C34 . . . . 80.02(10) ?
C4 Ru P2 C34 . . . . 45.70(10) ?
C5 Ru P2 C34 . . . . 13.08(11) ?
C1 Ru P2 C34 . . . . 10.91(14) ?
C2 Ru P2 C34 . . . . 81.63(13) ?
P1 Ru P2 C34 . . . . -174.49(8) ?
Cl1 Ru P2 C34 . . . . -78.66(8) ?
C3 Ru P2 C28 . . . . -159.27(11) ?
C4 Ru P2 C28 . . . . 166.41(11) ?
C5 Ru P2 C28 . . . . 133.79(11) ?
C1 Ru P2 C28 . . . . 131.61(14) ?
C2 Ru P2 C28 . . . . -157.67(13) ?
P1 Ru P2 C28 . . . . -53.79(10) ?
Cl1 Ru P2 C28 . . . . 42.05(10) ?
C3 Ru P2 Cl2 . . . . -34.56(7) ?
C4 Ru P2 Cl2 . . . . -68.88(7) ?
C5 Ru P2 Cl2 . . . . -101.50(7) ?
C1 Ru P2 Cl2 . . . . -103.67(11) ?
C2 Ru P2 Cl2 . . . . -32.95(10) ?
P1 Ru P2 Cl2 . . . . 70.92(3) ?
Cl1 Ru P2 Cl2 . . . . 166.76(3) ?
C17 P1 N1 C23 . . . . -161.77(15) ?
C11 P1 N1 C23 . . . . 93.12(16) ?
Ru P1 N1 C23 . . . . -40.00(16) ?
C17 P1 N1 C27 . . . . 62.39(16) ?
C11 P1 N1 C27 . . . . -42.73(16) ?
Ru P1 N1 C27 . . . . -175.85(12) ?
C3 Ru C1 C2 . . . . 36.55(12) ?
C4 Ru C1 C2 . . . . 79.42(14) ?
C5 Ru C1 C2 . . . . 116.33(19) ?
P2 Ru C1 C2 . . . . 119.67(12) ?
P1 Ru C1 C2 . . . . -54.36(13) ?
Cl1 Ru C1 C2 . . . . -150.20(12) ?
C3 Ru C1 C5 . . . . -79.78(14) ?
C4 Ru C1 C5 . . . . -36.91(13) ?
P2 Ru C1 C5 . . . . 3.34(19) ?
C2 Ru C1 C5 . . . . -116.33(19) ?
P1 Ru C1 C5 . . . . -170.69(11) ?
Cl1 Ru C1 C5 . . . . 93.46(12) ?
C3 Ru C1 C6 . . . . 160.9(2) ?
C4 Ru C1 C6 . . . . -156.3(2) ?
C5 Ru C1 C6 . . . . -119.4(2) ?
P2 Ru C1 C6 . . . . -116.03(19) ?
C2 Ru C1 C6 . . . . 124.3(3) ?
P1 Ru C1 C6 . . . . 69.9(2) ?
Cl1 Ru C1 C6 . . . . -25.90(19) ?
C5 C1 C2 C3 . . . . 4.2(2) ?
C6 C1 C2 C3 . . . . 178.2(2) ?
Ru C1 C2 C3 . . . . -58.77(14) ?
C5 C1 C2 C7 . . . . -165.66(19) ?
C6 C1 C2 C7 . . . . 8.4(3) ?
Ru C1 C2 C7 . . . . 131.4(2) ?
C5 C1 C2 Ru . . . . 62.99(13) ?
C6 C1 C2 Ru . . . . -123.0(2) ?
C3 Ru C2 C1 . . . . -119.64(18) ?
C4 Ru C2 C1 . . . . -80.35(14) ?
C5 Ru C2 C1 . . . . -38.50(13) ?
P2 Ru C2 C1 . . . . -122.13(13) ?
P1 Ru C2 C1 . . . . 132.90(12) ?
Cl1 Ru C2 C1 . . . . 34.97(14) ?
C4 Ru C2 C3 . . . . 39.29(12) ?
C5 Ru C2 C3 . . . . 81.14(13) ?
C1 Ru C2 C3 . . . . 119.64(18) ?
P2 Ru C2 C3 . . . . -2.49(17) ?
P1 Ru C2 C3 . . . . -107.45(11) ?
Cl1 Ru C2 C3 . . . . 154.61(10) ?
C3 Ru C2 C7 . . . . 120.4(3) ?
C4 Ru C2 C7 . . . . 159.7(3) ?
C5 Ru C2 C7 . . . . -158.4(3) ?
C1 Ru C2 C7 . . . . -119.9(3) ?
P2 Ru C2 C7 . . . . 117.9(2) ?
P1 Ru C2 C7 . . . . 13.0(2) ?
Cl1 Ru C2 C7 . . . . -85.0(2) ?
C1 C2 C3 C4 . . . . -5.0(2) ?
C7 C2 C3 C4 . . . . 164.60(19) ?
Ru C2 C3 C4 . . . . -65.15(14) ?
C1 C2 C3 C8 . . . . -170.2(2) ?
C7 C2 C3 C8 . . . . -0.5(3) ?
Ru C2 C3 C8 . . . . 129.7(2) ?
C1 C2 C3 Ru . . . . 60.10(14) ?
C7 C2 C3 Ru . . . . -130.3(2) ?
C5 Ru C3 C4 . . . . 36.34(13) ?
C1 Ru C3 C4 . . . . 78.93(14) ?
P2 Ru C3 C4 . . . . -67.07(13) ?
C2 Ru C3 C4 . . . . 114.37(18) ?
P1 Ru C3 C4 . . . . -168.26(12) ?
Cl1 Ru C3 C4 . . . . 65.05(18) ?
C4 Ru C3 C2 . . . . -114.37(18) ?
C5 Ru C3 C2 . . . . -78.03(13) ?
C1 Ru C3 C2 . . . . -35.44(11) ?
P2 Ru C3 C2 . . . . 178.56(10) ?
P1 Ru C3 C2 . . . . 77.37(11) ?
Cl1 Ru C3 C2 . . . . -49.32(18) ?
C4 Ru C3 C8 . . . . 120.2(3) ?
C5 Ru C3 C8 . . . . 156.5(2) ?
C1 Ru C3 C8 . . . . -160.9(2) ?
P2 Ru C3 C8 . . . . 53.1(2) ?
C2 Ru C3 C8 . . . . -125.4(3) ?
P1 Ru C3 C8 . . . . -48.1(2) ?
Cl1 Ru C3 C8 . . . . -174.74(16) ?
C2 C3 C4 C5 . . . . 3.9(2) ?
C8 C3 C4 C5 . . . . 169.6(2) ?
Ru C3 C4 C5 . . . . -62.19(15) ?
C2 C3 C4 C9 . . . . -167.3(2) ?
C8 C3 C4 C9 . . . . -1.7(3) ?
Ru C3 C4 C9 . . . . 126.6(2) ?
C2 C3 C4 Ru . . . . 66.14(13) ?
C8 C3 C4 Ru . . . . -128.2(2) ?
C3 Ru C4 C5 . . . . 118.19(18) ?
C1 Ru C4 C5 . . . . 37.90(12) ?
P2 Ru C4 C5 . . . . -122.04(12) ?
C2 Ru C4 C5 . . . . 79.24(13) ?
P1 Ru C4 C5 . . . . 135.82(11) ?
Cl1 Ru C4 C5 . . . . -29.28(14) ?
C5 Ru C4 C3 . . . . -118.19(18) ?
C1 Ru C4 C3 . . . . -80.29(14) ?
P2 Ru C4 C3 . . . . 119.77(12) ?
C2 Ru C4 C3 . . . . -38.95(12) ?
P1 Ru C4 C3 . . . . 17.63(17) ?
Cl1 Ru C4 C3 . . . . -147.47(11) ?
C3 Ru C4 C9 . . . . -118.1(3) ?
C5 Ru C4 C9 . . . . 123.8(3) ?
C1 Ru C4 C9 . . . . 161.7(3) ?
P2 Ru C4 C9 . . . . 1.7(2) ?
C2 Ru C4 C9 . . . . -157.0(3) ?
P1 Ru C4 C9 . . . . -100.4(2) ?
Cl1 Ru C4 C9 . . . . 94.5(3) ?
C3 C4 C5 C1 . . . . -1.4(2) ?
C9 C4 C5 C1 . . . . 169.5(2) ?
Ru C4 C5 C1 . . . . -62.25(14) ?
C3 C4 C5 C10 . . . . -171.1(2) ?
C9 C4 C5 C10 . . . . -0.2(4) ?
Ru C4 C5 C10 . . . . 128.0(2) ?
C3 C4 C5 Ru . . . . 60.84(14) ?
C9 C4 C5 Ru . . . . -128.2(2) ?
C2 C1 C5 C4 . . . . -1.7(2) ?
C6 C1 C5 C4 . . . . -176.0(2) ?
Ru C1 C5 C4 . . . . 62.28(14) ?
C2 C1 C5 C10 . . . . 168.8(2) ?
C6 C1 C5 C10 . . . . -5.5(3) ?
Ru C1 C5 C10 . . . . -127.2(2) ?
C2 C1 C5 Ru . . . . -64.02(14) ?
C6 C1 C5 Ru . . . . 121.7(2) ?
C3 Ru C5 C4 . . . . -37.47(12) ?
C1 Ru C5 C4 . . . . -117.22(18) ?
P2 Ru C5 C4 . . . . 64.67(12) ?
C2 Ru C5 C4 . . . . -80.07(13) ?
P1 Ru C5 C4 . . . . -98.89(17) ?
Cl1 Ru C5 C4 . . . . 156.15(12) ?
C3 Ru C5 C1 . . . . 79.75(13) ?
C4 Ru C5 C1 . . . . 117.22(18) ?
P2 Ru C5 C1 . . . . -178.11(11) ?
C2 Ru C5 C1 . . . . 37.14(12) ?
P1 Ru C5 C1 . . . . 18.3(2) ?
Cl1 Ru C5 C1 . . . . -86.63(12) ?
C3 Ru C5 C10 . . . . -163.2(3) ?
C4 Ru C5 C10 . . . . -125.7(3) ?
C1 Ru C5 C10 . . . . 117.1(3) ?
P2 Ru C5 C10 . . . . -61.1(3) ?
C2 Ru C5 C10 . . . . 154.2(3) ?
P1 Ru C5 C10 . . . . 135.4(2) ?
Cl1 Ru C5 C10 . . . . 30.4(2) ?
N1 P1 C11 C16 . . . . 92.25(18) ?
C17 P1 C11 C16 . . . . -11.1(2) ?
Ru P1 C11 C16 . . . . -137.91(16) ?
N1 P1 C11 C12 . . . . -80.18(16) ?
C17 P1 C11 C12 . . . . 176.48(15) ?
Ru P1 C11 C12 . . . . 49.67(17) ?
C16 C11 C12 C13 . . . . 1.4(3) ?
P1 C11 C12 C13 . . . . 174.28(16) ?
C11 C12 C13 C14 . . . . -0.4(3) ?
C12 C13 C14 C15 . . . . -0.6(3) ?
C13 C14 C15 C16 . . . . 0.6(4) ?
C14 C15 C16 C11 . . . . 0.3(4) ?
C12 C11 C16 C15 . . . . -1.3(3) ?
P1 C11 C16 C15 . . . . -173.59(17) ?
N1 P1 C17 C22 . . . . -162.32(17) ?
C11 P1 C17 C22 . . . . -57.91(18) ?
Ru P1 C17 C22 . . . . 73.97(17) ?
N1 P1 C17 C18 . . . . 21.93(18) ?
C11 P1 C17 C18 . . . . 126.33(17) ?
Ru P1 C17 C18 . . . . -101.79(16) ?
C22 C17 C18 C19 . . . . -1.3(3) ?
P1 C17 C18 C19 . . . . 174.52(17) ?
C17 C18 C19 C20 . . . . 0.3(3) ?
C18 C19 C20 C21 . . . . 0.9(4) ?
C19 C20 C21 C22 . . . . -1.1(4) ?
C20 C21 C22 C17 . . . . 0.1(4) ?
C18 C17 C22 C21 . . . . 1.1(3) ?
P1 C17 C22 C21 . . . . -174.87(18) ?
C27 N1 C23 C24 . . . . -61.0(2) ?
P1 N1 C23 C24 . . . . 160.01(15) ?
N1 C23 C24 C25 . . . . 56.8(3) ?
C23 C24 C25 C26 . . . . -52.6(3) ?
C24 C25 C26 C27 . . . . 52.8(3) ?
C23 N1 C27 C26 . . . . 61.7(2) ?
P1 N1 C27 C26 . . . . -159.53(15) ?
C25 C26 C27 N1 . . . . -57.6(3) ?
C34 P2 C28 C33 . . . . -115.1(2) ?
Cl2 P2 C28 C33 . . . . -15.7(2) ?
Ru P2 C28 C33 . . . . 115.29(19) ?
C34 P2 C28 C29 . . . . 62.84(19) ?
Cl2 P2 C28 C29 . . . . 162.24(16) ?
Ru P2 C28 C29 . . . . -66.80(19) ?
C33 C28 C29 C30 . . . . -0.6(4) ?
P2 C28 C29 C30 . . . . -178.6(2) ?
C28 C29 C30 C31 . . . . 0.9(4) ?
C29 C30 C31 C32 . . . . -0.6(5) ?
C30 C31 C32 C33 . . . . 0.1(5) ?
C29 C28 C33 C32 . . . . 0.1(3) ?
P2 C28 C33 C32 . . . . 177.94(19) ?
C31 C32 C33 C28 . . . . 0.2(4) ?
C28 P2 C34 C35 . . . . -94.28(19) ?
Cl2 P2 C34 C35 . . . . 165.03(17) ?
Ru P2 C34 C35 . . . . 41.3(2) ?
C28 P2 C34 C39 . . . . 81.0(2) ?
Cl2 P2 C34 C39 . . . . -19.66(19) ?
Ru P2 C34 C39 . . . . -143.34(16) ?
C39 C34 C35 C36 . . . . 1.6(4) ?
P2 C34 C35 C36 . . . . 177.13(19) ?
C34 C35 C36 C37 . . . . 0.0(4) ?
C35 C36 C37 C38 . . . . -1.4(4) ?
C36 C37 C38 C39 . . . . 1.2(4) ?
C37 C38 C39 C34 . . . . 0.5(4) ?
C35 C34 C39 C38 . . . . -1.9(3) ?
P2 C34 C39 C38 . . . . -177.08(18) ?
